data_2244062
loop_
_publ_author_name
'Ifeanyieze, Kenechukwu J.'
'Ayiya, Bikimi B.'
'Okpareke, Obinna C.'
'Groutso, Tatiana V.'
'Asegbeloyin, Jonnie N.'

_publ_section_title
;
 Crystal structure, Hirshfeld surface and computational study of
 1-(9,10-dioxo-9,10-dihydroanthracen-1-yl)-3-propanoylthiourea
;
_journal_coeditor_code ZN2016
_journal_issue 4
_journal_name_full 'Acta Crystallographica Section E'
_journal_page_first
;
;
_journal_paper_doi 10.1107/S2056989022003127
_journal_volume 78
_journal_year 2022
_chemical_formula_iupac 'C18 H14 N2 O3 S'
_chemical_formula_moiety 'C18 H14 N2 O3 S'
_chemical_formula_sum 'C18 H14 N2 O3 S'
_chemical_formula_weight 338.37
_chemical_name_common PRAAQ
_chemical_name_systematic
;
1-(9,10-Dioxo-9,10-dihydroanthracen-1-yl)-3-propanoylthiourea
;
_space_group_crystal_system orthorhombic
_space_group_IT_number 61
_space_group_name_Hall '-P 2ac 2ab'
_space_group_name_H-M_alt 'P b c a'
_atom_sites_solution_hydrogens geom
_atom_sites_solution_primary dual
_audit_creation_method
;
Olex2 1.2
(compiled 2018.05.29 svn.r3508 for OlexSys, GUI svn.r5506)
;
_cell_angle_alpha 90
_cell_angle_beta 90
_cell_angle_gamma 90
_cell_formula_units_Z 8
_cell_length_a 7.30030(10)
_cell_length_b 18.9557(3)
_cell_length_c 21.9045(3)
_cell_measurement_reflns_used 10712
_cell_measurement_temperature 100.00(10)
_cell_measurement_theta_max 74.1630
_cell_measurement_theta_min 4.0400
_cell_volume 3031.20(8)
_computing_cell_refinement
;
CrysAlisPro (Rigaku OD, 2018)
;
_computing_data_collection
;
CrysAlisPro (Rigaku OD, 2018)
;
_computing_data_reduction
;
CrysAlisPro (Rigaku OD, 2018)
;
_computing_molecular_graphics
;
<i>OLEX2</i> (Dolomanov <i>et al.</i>,  2009)
;
_computing_publication_material
;
<i>OLEX2</i> (Dolomanov <i>et al.</i>,  2009)
;
_computing_structure_refinement
;
ShelXL (Sheldrick, 2015b)
;
_computing_structure_solution
;
ShelXT (Sheldrick, 2015a)
;
_diffrn_ambient_temperature 100.00(10)
_diffrn_detector 'CCD plate'
_diffrn_measured_fraction_theta_full 0.999
_diffrn_measured_fraction_theta_max 0.973
_diffrn_measurement_device 'four-circle diffractometer'
_diffrn_measurement_device_type 'XtaLAB Synergy, Dualflex, Pilatus 200K'
_diffrn_measurement_method '\w scans'
_diffrn_radiation_monochromator mirror
_diffrn_radiation_probe x-ray
_diffrn_radiation_type CuK\a
_diffrn_radiation_wavelength 1.54184
_diffrn_reflns_av_R_equivalents 0.0343
_diffrn_reflns_av_unetI/netI 0.0234
_diffrn_reflns_limit_h_max 8
_diffrn_reflns_limit_h_min -8
_diffrn_reflns_limit_k_max 22
_diffrn_reflns_limit_k_min -23
_diffrn_reflns_limit_l_max 26
_diffrn_reflns_limit_l_min -26
_diffrn_reflns_number 18022
_diffrn_reflns_theta_full 67.684
_diffrn_reflns_theta_max 74.319
_diffrn_reflns_theta_min 4.036
_diffrn_source 'micro-focus sealed X-ray tube'
_exptl_absorpt_coefficient_mu 2.073
_exptl_absorpt_correction_T_max 1.00000
_exptl_absorpt_correction_T_min 0.86876
_exptl_absorpt_correction_type multi-scan
_exptl_absorpt_process_details
;
(CrysAlisPro; Rigaku OD, 2018)
;
_exptl_crystal_colour 'clear colourless'
_exptl_crystal_density_diffrn 1.483
_exptl_crystal_description block
_exptl_crystal_F_000 1408
_exptl_crystal_size_max 0.18
_exptl_crystal_size_mid 0.12
_exptl_crystal_size_min 0.08
_refine_diff_density_max 0.670
_refine_diff_density_min -0.641
_refine_ls_extinction_method none
_refine_ls_goodness_of_fit_ref 1.129
_refine_ls_hydrogen_treatment constr
_refine_ls_matrix_type full
_refine_ls_number_parameters 218
_refine_ls_number_reflns 3013
_refine_ls_number_restraints 0
_refine_ls_restrained_S_all 1.129
_refine_ls_R_factor_all 0.0506
_refine_ls_R_factor_gt 0.0479
_refine_ls_shift/su_max 0.000
_refine_ls_shift/su_mean 0.000
_refine_ls_structure_factor_coef Fsqd
_refine_ls_weighting_details 'w=1/[\s^2^(Fo^2^)+(0.0724P)^2^+3.6939P] where P=(Fo^2^+2Fc^2^)/3'
_refine_ls_weighting_scheme calc
_refine_ls_wR_factor_gt 0.1417
_refine_ls_wR_factor_ref 0.1436
_reflns_number_gt 2816
_reflns_number_total 3013
_reflns_threshold_expression 'I > 2\s(I)'
_cod_data_source_file zn2016sup1.cif
_cod_data_source_block I
_cod_original_cell_volume 3031.19(8)
_cod_database_code 2244062
_shelx_space_group_comment
;
The symmetry employed for this shelxl refinement is uniquely defined
by the following loop, which should always be used as a source of
symmetry information in preference to the above space-group names.
They are only intended as comments.
;
_shelx_estimated_absorpt_t_min 0.707
_shelx_estimated_absorpt_t_max 0.852

loop_
_space_group_symop_operation_xyz
'x, y, z'
'-x+1/2, -y, z+1/2'
'-x, y+1/2, -z+1/2'
'x+1/2, -y+1/2, -z'
'-x, -y, -z'
'x-1/2, y, -z-1/2'
'x, -y-1/2, z-1/2'
'-x-1/2, y-1/2, z'

loop_
_atom_site_type_symbol
_atom_site_label
_atom_site_fract_x
_atom_site_fract_y
_atom_site_fract_z
_atom_site_U_iso_or_equiv
_atom_site_adp_type
_atom_site_calc_flag
_atom_site_occupancy
_atom_site_disorder_assembly
_atom_site_disorder_group
S S1 0.72292(8) 0.44246(3) 0.25812(3) 0.02439(19) Uani d 1 . .
O O2 0.7597(2) 0.64440(8) 0.41206(7) 0.0228(4) Uani d 1 . .
O O3 0.6789(2) 0.46534(8) 0.60029(7) 0.0244(4) Uani d 1 . .
O O1 0.9337(3) 0.66694(9) 0.29076(7) 0.0287(4) Uani d 1 . .
N N1 0.8521(3) 0.53993(9) 0.33766(8) 0.0195(4) Uani d 1 . .
H H1 0.889018 0.582673 0.342345 0.023 Uiso calc 1 . .
N N2 0.8371(3) 0.57086(10) 0.23530(8) 0.0223(4) Uani d 1 . .
H H2 0.815839 0.557602 0.198428 0.027 Uiso calc 1 . .
C C12 0.6591(3) 0.62664(11) 0.51256(9) 0.0171(4) Uani d 1 . .
C C5 0.8416(3) 0.49780(11) 0.39044(9) 0.0172(4) Uani d 1 . .
C C13 0.6390(3) 0.58121(11) 0.56248(9) 0.0169(4) Uani d 1 . .
C C10 0.7788(3) 0.52594(11) 0.44627(9) 0.0154(4) Uani d 1 . .
C C11 0.7332(3) 0.60171(11) 0.45330(9) 0.0163(4) Uani d 1 . .
C C9 0.7647(3) 0.48093(11) 0.49745(9) 0.0159(4) Uani d 1 . .
C C6 0.9019(3) 0.42781(11) 0.38807(10) 0.0200(5) Uani d 1 . .
H H6 0.951456 0.410016 0.352119 0.024 Uiso calc 1 . .
C C7 0.8881(3) 0.38493(11) 0.43898(10) 0.0208(5) Uani d 1 . .
H H7 0.927247 0.338318 0.436683 0.025 Uiso calc 1 . .
C C15 0.5707(3) 0.60672(12) 0.61753(10) 0.0220(5) Uani d 1 . .
H H15 0.556732 0.576471 0.650632 0.026 Uiso calc 1 . .
C C8 0.8170(3) 0.41032(11) 0.49330(10) 0.0179(4) Uani d 1 . .
H H8 0.804179 0.380524 0.526757 0.022 Uiso calc 1 . .
C C14 0.6936(3) 0.50620(11) 0.55722(9) 0.0172(4) Uani d 1 . .
C C18 0.6119(3) 0.69770(11) 0.51866(10) 0.0223(5) Uani d 1 . .
H H18 0.625588 0.728232 0.485743 0.027 Uiso calc 1 . .
C C2 0.8937(3) 0.64023(12) 0.24157(10) 0.0230(5) Uani d 1 . .
C C17 0.5446(3) 0.72278(13) 0.57380(11) 0.0262(5) Uani d 1 . .
H H17 0.513700 0.770149 0.577811 0.031 Uiso calc 1 . .
C C1 0.8093(3) 0.51926(12) 0.27974(10) 0.0203(5) Uani d 1 . .
C C16 0.5234(3) 0.67731(13) 0.62298(11) 0.0254(5) Uani d 1 . .
H H16 0.477295 0.694251 0.659739 0.031 Uiso calc 1 . .
C C3 0.8997(4) 0.68035(13) 0.18245(11) 0.0298(6) Uani d 1 . .
H H3A 0.777627 0.681545 0.164961 0.036 Uiso calc 1 . .
H H3B 0.978880 0.655647 0.154039 0.036 Uiso calc 1 . .
C C4 0.9688(5) 0.75570(14) 0.19012(13) 0.0380(6) Uani d 1 . .
H H4A 0.965684 0.779397 0.151405 0.057 Uiso calc 1 . .
H H4B 1.092260 0.754860 0.205179 0.057 Uiso calc 1 . .
H H4C 0.891940 0.780289 0.218617 0.057 Uiso calc 1 . .

loop_
_atom_site_aniso_label
_atom_site_aniso_U_11
_atom_site_aniso_U_22
_atom_site_aniso_U_33
_atom_site_aniso_U_12
_atom_site_aniso_U_13
_atom_site_aniso_U_23
S1 0.0304(3) 0.0229(3) 0.0198(3) -0.0057(2) 0.0008(2) -0.0018(2)
O2 0.0358(9) 0.0158(7) 0.0170(7) -0.0024(6) 0.0019(7) 0.0034(6)
O3 0.0347(10) 0.0221(8) 0.0163(8) 0.0002(7) 0.0017(6) 0.0062(6)
O1 0.0417(11) 0.0264(9) 0.0180(8) -0.0020(7) -0.0021(7) -0.0015(6)
N1 0.0294(10) 0.0152(8) 0.0140(9) -0.0018(7) 0.0012(7) 0.0009(7)
N2 0.0289(10) 0.0232(10) 0.0148(9) -0.0010(8) -0.0003(8) -0.0001(7)
C12 0.0153(10) 0.0190(10) 0.0168(10) -0.0003(8) -0.0012(8) 0.0007(8)
C5 0.0192(11) 0.0175(10) 0.0149(10) -0.0025(8) -0.0018(8) 0.0025(8)
C13 0.0142(10) 0.0199(10) 0.0165(10) -0.0004(8) -0.0019(8) 0.0005(8)
C10 0.0151(10) 0.0146(10) 0.0165(10) -0.0016(7) -0.0031(8) 0.0013(8)
C11 0.0168(10) 0.0166(10) 0.0156(10) -0.0022(8) -0.0032(8) 0.0005(8)
C9 0.0138(10) 0.0178(10) 0.0162(10) -0.0028(8) -0.0021(8) 0.0014(8)
C6 0.0224(11) 0.0189(10) 0.0187(10) 0.0014(8) 0.0004(8) -0.0010(8)
C7 0.0240(11) 0.0146(10) 0.0239(11) 0.0015(9) -0.0020(9) 0.0013(8)
C15 0.0208(11) 0.0289(12) 0.0164(10) 0.0010(9) 0.0004(8) 0.0016(9)
C8 0.0183(10) 0.0164(10) 0.0190(10) -0.0011(8) -0.0024(8) 0.0042(8)
C14 0.0158(10) 0.0202(10) 0.0156(10) -0.0026(8) -0.0033(8) 0.0022(8)
C18 0.0267(11) 0.0174(10) 0.0228(11) 0.0025(9) 0.0006(9) 0.0015(8)
C2 0.0235(11) 0.0230(11) 0.0226(11) 0.0006(9) 0.0019(9) 0.0008(9)
C17 0.0277(12) 0.0211(11) 0.0298(12) 0.0043(9) 0.0021(10) -0.0033(9)
C1 0.0205(11) 0.0218(11) 0.0185(10) 0.0013(8) 0.0006(8) 0.0017(8)
C16 0.0258(12) 0.0293(12) 0.0212(11) 0.0037(9) 0.0028(9) -0.0048(9)
C3 0.0398(14) 0.0298(13) 0.0199(11) -0.0015(11) 0.0037(10) 0.0016(9)
C4 0.0559(18) 0.0280(13) 0.0302(13) -0.0085(12) 0.0012(12) 0.0085(10)

loop_
_atom_type_symbol
_atom_type_description
_atom_type_scat_dispersion_real
_atom_type_scat_dispersion_imag
_atom_type_scat_source
C C 0.0181 0.0091 'International Tables Vol C Tables 4.2.6.8 and 6.1.1.4'
H H 0.0000 0.0000 'International Tables Vol C Tables 4.2.6.8 and 6.1.1.4'
N N 0.0311 0.0180 'International Tables Vol C Tables 4.2.6.8 and 6.1.1.4'
O O 0.0492 0.0322 'International Tables Vol C Tables 4.2.6.8 and 6.1.1.4'
S S 0.3331 0.5567 'International Tables Vol C Tables 4.2.6.8 and 6.1.1.4'

loop_
_geom_angle_atom_site_label_1
_geom_angle_atom_site_label_2
_geom_angle_atom_site_label_3
_geom_angle_site_symmetry_1
_geom_angle_site_symmetry_3
_geom_angle
_geom_angle_publ_flag
C5 N1 H1 . . 117.0 ?
C1 N1 H1 . . 117.0 ?
C1 N1 C5 . . 126.06(19) ?
C2 N2 H2 . . 115.1 ?
C2 N2 C1 . . 129.79(19) ?
C1 N2 H2 . . 115.1 ?
C13 C12 C11 . . 121.73(19) ?
C18 C12 C13 . . 119.5(2) ?
C18 C12 C11 . . 118.74(19) ?
N1 C5 C10 . . 121.02(18) ?
C6 C5 N1 . . 119.38(19) ?
C6 C5 C10 . . 119.54(19) ?
C12 C13 C14 . . 120.11(19) ?
C15 C13 C12 . . 120.1(2) ?
C15 C13 C14 . . 119.83(19) ?
C5 C10 C11 . . 121.97(18) ?
C5 C10 C9 . . 118.90(19) ?
C9 C10 C11 . . 119.10(19) ?
O2 C11 C12 . . 119.42(19) ?
O2 C11 C10 . . 121.78(19) ?
C10 C11 C12 . . 118.78(18) ?
C10 C9 C14 . . 121.97(18) ?
C8 C9 C10 . . 120.52(19) ?
C8 C9 C14 . . 117.50(18) ?
C5 C6 H6 . . 119.9 ?
C7 C6 C5 . . 120.3(2) ?
C7 C6 H6 . . 119.9 ?
C6 C7 H7 . . 119.5 ?
C6 C7 C8 . . 121.0(2) ?
C8 C7 H7 . . 119.5 ?
C13 C15 H15 . . 120.0 ?
C16 C15 C13 . . 119.9(2) ?
C16 C15 H15 . . 120.0 ?
C9 C8 H8 . . 120.3 ?
C7 C8 C9 . . 119.49(19) ?
C7 C8 H8 . . 120.3 ?
O3 C14 C13 . . 121.5(2) ?
O3 C14 C9 . . 120.32(19) ?
C13 C14 C9 . . 118.13(18) ?
C12 C18 H18 . . 120.0 ?
C17 C18 C12 . . 120.1(2) ?
C17 C18 H18 . . 120.0 ?
O1 C2 N2 . . 123.4(2) ?
O1 C2 C3 . . 122.8(2) ?
N2 C2 C3 . . 113.80(19) ?
C18 C17 H17 . . 119.9 ?
C18 C17 C16 . . 120.1(2) ?
C16 C17 H17 . . 119.9 ?
N1 C1 S1 . . 127.30(17) ?
N1 C1 N2 . . 114.5(2) ?
N2 C1 S1 . . 118.19(16) ?
C15 C16 C17 . . 120.3(2) ?
C15 C16 H16 . . 119.9 ?
C17 C16 H16 . . 119.9 ?
C2 C3 H3A . . 109.0 ?
C2 C3 H3B . . 109.0 ?
C2 C3 C4 . . 112.9(2) ?
H3A C3 H3B . . 107.8 ?
C4 C3 H3A . . 109.0 ?
C4 C3 H3B . . 109.0 ?
C3 C4 H4A . . 109.5 ?
C3 C4 H4B . . 109.5 ?
C3 C4 H4C . . 109.5 ?
H4A C4 H4B . . 109.5 ?
H4A C4 H4C . . 109.5 ?
H4B C4 H4C . . 109.5 ?

loop_
_geom_bond_atom_site_label_1
_geom_bond_atom_site_label_2
_geom_bond_site_symmetry_2
_geom_bond_distance
_geom_bond_publ_flag
S1 C1 . 1.656(2) ?
O2 C11 . 1.228(3) ?
O3 C14 . 1.226(3) ?
O1 C2 . 1.226(3) ?
N1 H1 . 0.8600 ?
N1 C5 . 1.407(3) ?
N1 C1 . 1.364(3) ?
N2 H2 . 0.8600 ?
N2 C2 . 1.385(3) ?
N2 C1 . 1.395(3) ?
C12 C13 . 1.400(3) ?
C12 C11 . 1.484(3) ?
C12 C18 . 1.397(3) ?
C5 C10 . 1.411(3) ?
C5 C6 . 1.399(3) ?
C13 C15 . 1.392(3) ?
C13 C14 . 1.481(3) ?
C10 C11 . 1.482(3) ?
C10 C9 . 1.412(3) ?
C9 C8 . 1.395(3) ?
C9 C14 . 1.487(3) ?
C6 H6 . 0.9300 ?
C6 C7 . 1.384(3) ?
C7 H7 . 0.9300 ?
C7 C8 . 1.384(3) ?
C15 H15 . 0.9300 ?
C15 C16 . 1.387(3) ?
C8 H8 . 0.9300 ?
C18 H18 . 0.9300 ?
C18 C17 . 1.388(3) ?
C2 C3 . 1.503(3) ?
C17 H17 . 0.9300 ?
C17 C16 . 1.388(3) ?
C16 H16 . 0.9300 ?
C3 H3A . 0.9700 ?
C3 H3B . 0.9700 ?
C3 C4 . 1.524(4) ?
C4 H4A . 0.9600 ?
C4 H4B . 0.9600 ?
C4 H4C . 0.9600 ?

loop_
_geom_hbond_atom_site_label_D
_geom_hbond_atom_site_label_H
_geom_hbond_atom_site_label_A
_geom_hbond_site_symmetry_A
_geom_hbond_distance_DH
_geom_hbond_distance_HA
_geom_hbond_distance_DA
_geom_hbond_angle_DHA
N1 H1 O1 . 0.86 1.98 2.685(2) 138
N1 H1 O2 . 0.86 2.14 2.652(2) 117
N2 H2 O3 2_664 0.86 2.19 3.038(2) 167
C3 H3B O2 6_656 0.97 2.52 3.414(3) 153
C15 H15 S1 2_665 0.93 2.87 3.553(2) 131
C17 H17 O2 4_466 0.93 2.47 3.280(3) 145
